data_7103974
loop_
_publ_author_name
'Grirrane, Abdessamad'
'Pastor, Antonio'
'Galindo, Agust\'in'
'Ienco, Andrea'
'Mealli, Carlo'
'Rosa, Patrick'

_publ_section_title
;
 First example of a tetra-carboxylate bridged dimanganese species
;
_journal_coden_ASTM CHCOFS
_journal_issue 4
_journal_name_full
;
 Chemical Communications (Cambridge, United Kingdom)
;
_journal_page_first 512
_journal_page_last 513
_journal_paper_doi 10.1039/b211886f
_journal_year 2003
_chemical_compound_source 'synthesis as described'
_chemical_formula_moiety 'C14 H12 Mn1 N2 O4 S1'
_chemical_formula_sum 'C14 H12 Mn N2 O4 S'
_chemical_formula_weight 359.26
_space_group_IT_number 2
_symmetry_cell_setting triclinic
_symmetry_Int_Tables_number 2
_symmetry_space_group_name_Hall '-P 1'
_symmetry_space_group_name_H-M 'P -1'
_atom_sites_solution_hydrogens geom
_atom_sites_solution_primary direct
_atom_sites_solution_secondary difmap
_audit_creation_date 2002-10-31T16:09:29-00:00
_audit_creation_method 'WinGX routine CIF_UPDATE'
_cell_angle_alpha 73.86(2)
_cell_angle_beta 72.86(3)
_cell_angle_gamma 80.71(3)
_cell_formula_units_Z 2
_cell_length_a 8.018(3)
_cell_length_b 9.104(3)
_cell_length_c 10.484(4)
_cell_measurement_reflns_used 25
_cell_measurement_temperature 293(2)
_cell_measurement_theta_max 15
_cell_measurement_theta_min 9
_cell_measurement_wavelength 0.71073
_cell_volume 699.8(5)
_computing_cell_refinement 'CAD4 Express (Enraf Nonius, 1994)'
_computing_data_collection 'CAD4 Express (Enraf Nonius, 1994)'
_computing_data_reduction 'XCAD4 (Harms & Wocadlo, 1995)'
_computing_molecular_graphics 'Ortep-3 for Windows (Farrugia, 1997)'
_computing_publication_material 'WinGX publication routines (Farrugia, 1999)'
_computing_structure_refinement 'SHELXL-97 (Sheldrick, 1997)'
_computing_structure_solution 'SIR-97 (Sheldrick, 1997)'
_diffrn_ambient_temperature 293(2)
_diffrn_detector 'scintillation LiI'
_diffrn_detector_dtime 1.195
_diffrn_measured_fraction_theta_full 0.997
_diffrn_measured_fraction_theta_max 0.997
_diffrn_measurement_device '\k-geometry diffractometer'
_diffrn_measurement_device_type 'Enraf Nonius CAD4'
_diffrn_measurement_method 'non-profiled omega/2theta scans'
_diffrn_orient_matrix_type
;
x-axis points to radiation source
the matrix is specified in reciprocal space
;
_diffrn_orient_matrix_UB_11 -0.078018
_diffrn_orient_matrix_UB_12 0.095035
_diffrn_orient_matrix_UB_13 0.013436
_diffrn_orient_matrix_UB_21 0.047449
_diffrn_orient_matrix_UB_22 0.051222
_diffrn_orient_matrix_UB_23 -0.09933
_diffrn_orient_matrix_UB_31 -0.093839
_diffrn_orient_matrix_UB_32 -0.038928
_diffrn_orient_matrix_UB_33 -0.023565
_diffrn_radiation_monochromator graphite
_diffrn_radiation_probe x-ray
_diffrn_radiation_type MoK\a
_diffrn_radiation_wavelength 0.71073
_diffrn_reflns_av_R_equivalents 0.0205
_diffrn_reflns_av_unetI/netI 0.0173
_diffrn_reflns_limit_h_max 9
_diffrn_reflns_limit_h_min -9
_diffrn_reflns_limit_k_max 10
_diffrn_reflns_limit_k_min -10
_diffrn_reflns_limit_l_max 12
_diffrn_reflns_limit_l_min 0
_diffrn_reflns_number 2612
_diffrn_reflns_theta_full 25.01
_diffrn_reflns_theta_max 25.01
_diffrn_reflns_theta_min 2.1
_diffrn_source 'Enraf Nonius FR590'
_diffrn_standards_decay_% 1
_diffrn_standards_interval_time 120
_diffrn_standards_number 2
_exptl_absorpt_coefficient_mu 1.112
_exptl_absorpt_correction_T_max 0.7543
_exptl_absorpt_correction_T_min 0.4571
_exptl_absorpt_correction_type psi-scan
_exptl_absorpt_process_details
;
North A.C.T., Phillips D.C. & Mathews F.S. (1968) Acta. Cryst. A24, 351
Number of psi-scan sets used was   2
Theta correction was applied.
Averaged transmission function was used.
No Fourier smoothing was applied.
;
_exptl_crystal_colour 'pale yellow'
_exptl_crystal_density_diffrn 1.705
_exptl_crystal_density_method 'not measured'
_exptl_crystal_description prism
_exptl_crystal_F_000 366
_exptl_crystal_size_max 0.5
_exptl_crystal_size_mid 0.28
_exptl_crystal_size_min 0.25
_refine_diff_density_max 0.757
_refine_diff_density_min -0.995
_refine_diff_density_rms 0.134
_refine_ls_extinction_method none
_refine_ls_goodness_of_fit_ref 1.124
_refine_ls_hydrogen_treatment mixed
_refine_ls_matrix_type full
_refine_ls_number_parameters 199
_refine_ls_number_reflns 2463
_refine_ls_number_restraints 0
_refine_ls_restrained_S_all 1.124
_refine_ls_R_factor_all 0.0485
_refine_ls_R_factor_gt 0.0451
_refine_ls_shift/su_max 0
_refine_ls_shift/su_mean 0
_refine_ls_structure_factor_coef Fsqd
_refine_ls_weighting_details 'calc w=1/[\s^2^(Fo^2^)+(0.0836P)^2^+0.4370P] where P=(Fo^2^+2Fc^2^)/3'
_refine_ls_weighting_scheme calc
_refine_ls_wR_factor_gt 0.1186
_refine_ls_wR_factor_ref 0.1221
_reflns_number_gt 2294
_reflns_number_total 2463
_reflns_threshold_expression >2sigma(I)
_cod_data_source_file 198988.txt
_cod_data_source_block 79b
_cod_original_formula_sum 'C14 H12 Mn1 N2 O4 S1'
_cod_database_code 7103974
_exptl_absorpt_factor_mur 0.275
_exptl_absorpt_correction_t_ave 0.5786
_diffrn_standards_decay_corr_max 1.041
_diffrn_standards_decay_corr_min 0.97

loop_
_symmetry_equiv_pos_as_xyz
'x, y, z'
'-x, -y, -z'

loop_
_atom_site_label
_atom_site_type_symbol
_atom_site_fract_x
_atom_site_fract_y
_atom_site_fract_z
_atom_site_U_iso_or_equiv
_atom_site_adp_type
_atom_site_occupancy
_atom_site_symmetry_multiplicity
_atom_site_calc_flag
_atom_site_refinement_flags
_atom_site_disorder_assembly
_atom_site_disorder_group
Mn Mn 0.40707(5) 0.49142(4) 0.17518(3) 0.02049(18) Uani 1 1 d . . .
S S -0.01850(9) 0.16652(9) 0.15798(7) 0.0318(2) Uani 1 1 d . . .
O1 O 0.2228(3) 0.3859(3) 0.1229(2) 0.0410(6) Uani 1 1 d . . .
O2 O 0.3369(3) 0.4230(3) -0.1031(2) 0.0383(5) Uani 1 1 d . . .
O3 O -0.3126(3) 0.3040(2) -0.0434(2) 0.0366(5) Uani 1 1 d . . .
O4 O -0.4385(3) 0.2716(2) 0.1812(2) 0.0379(5) Uani 1 1 d . . .
N1 N 0.2583(3) 0.3771(3) 0.3963(2) 0.0257(5) Uani 1 1 d . . .
N2 N 0.3691(3) 0.6532(3) 0.3195(2) 0.0289(5) Uani 1 1 d . . .
C1 C 0.2285(3) 0.3713(3) 0.0070(3) 0.0257(6) Uani 1 1 d . . .
C2 C 0.0868(4) 0.2875(3) -0.0048(3) 0.0262(6) Uani 1 1 d . . .
H2A H 0.1383 0.2252 -0.0705 0.031 Uiso 1 1 calc R . .
H2B H -0.0003 0.3621 -0.0395 0.031 Uiso 1 1 calc R . .
C3 C -0.1896(3) 0.1059(3) 0.1087(3) 0.0261(6) Uani 1 1 d . . .
H3A H -0.1385 0.067 0.0271 0.031 Uiso 1 1 calc R . .
H3B H -0.2453 0.0233 0.1821 0.031 Uiso 1 1 calc R . .
C4 C -0.3265(3) 0.2379(3) 0.0797(3) 0.0243(6) Uani 1 1 d . . .
C5 C 0.1874(4) 0.2449(3) 0.4265(3) 0.0320(6) Uani 1 1 d . . .
H5 H 0.2061 0.1944 0.3569 0.038 Uiso 1 1 calc R . .
C6 C 0.0871(4) 0.1787(4) 0.5567(3) 0.0355(7) Uani 1 1 d . . .
H6 H 0.0393 0.0863 0.5744 0.043 Uiso 1 1 calc R . .
C7 C 0.0603(4) 0.2544(4) 0.6590(3) 0.0376(7) Uani 1 1 d . . .
H7 H -0.0076 0.214 0.7472 0.045 Uiso 1 1 calc R . .
C8 C 0.1342(4) 0.3895(4) 0.6302(3) 0.0344(7) Uani 1 1 d . . .
H8 H 0.1182 0.441 0.6987 0.041 Uiso 1 1 calc R . .
C9 C 0.2333(3) 0.4487(3) 0.4972(3) 0.0242(6) Uani 1 1 d . . .
C10 C 0.3087(3) 0.5976(3) 0.4558(3) 0.0249(6) Uani 1 1 d . . .
C11 C 0.3122(4) 0.6784(4) 0.5491(3) 0.0348(7) Uani 1 1 d . . .
H11 H 0.2745 0.6362 0.6433 0.042 Uiso 1 1 calc R . .
C12 C 0.3724(4) 0.8218(4) 0.4997(4) 0.0399(7) Uani 1 1 d . . .
H12 H 0.3767 0.8776 0.5606 0.048 Uiso 1 1 calc R . .
C13 C 0.4264(4) 0.8830(4) 0.3599(4) 0.0395(7) Uani 1 1 d . . .
H13 H 0.4623 0.9818 0.3246 0.047 Uiso 1 1 calc R . .
C14 C 0.4254(4) 0.7933(4) 0.2741(3) 0.0366(7) Uani 1 1 d . . .
H14 H 0.4661 0.8323 0.1796 0.044 Uiso 1 1 calc R . .

loop_
_atom_site_aniso_label
_atom_site_aniso_U_11
_atom_site_aniso_U_22
_atom_site_aniso_U_33
_atom_site_aniso_U_23
_atom_site_aniso_U_13
_atom_site_aniso_U_12
Mn 0.0232(3) 0.0269(3) 0.0102(3) -0.00675(17) 0.00091(17) -0.00512(17)
S 0.0302(4) 0.0429(4) 0.0188(4) 0.0020(3) -0.0058(3) -0.0112(3)
O1 0.0518(13) 0.0538(14) 0.0242(11) -0.0047(10) -0.0134(10) -0.0260(11)
O2 0.0320(11) 0.0485(13) 0.0348(12) -0.0178(10) 0.0046(9) -0.0162(9)
O3 0.0510(13) 0.0352(11) 0.0246(11) -0.0080(9) -0.0141(10) 0.0023(9)
O4 0.0356(11) 0.0335(11) 0.0323(12) -0.0082(9) 0.0071(9) 0.0017(9)
N1 0.0311(12) 0.0298(12) 0.0137(11) -0.0073(9) -0.0006(9) -0.0018(9)
N2 0.0353(13) 0.0341(13) 0.0170(11) -0.0107(9) 0.0003(9) -0.0073(10)
C1 0.0243(13) 0.0253(13) 0.0260(15) -0.0056(11) -0.0052(11) -0.0020(10)
C2 0.0288(14) 0.0328(14) 0.0166(13) -0.0050(11) -0.0022(11) -0.0106(11)
C3 0.0242(13) 0.0250(13) 0.0264(14) -0.0050(11) -0.0025(11) -0.0044(10)
C4 0.0252(13) 0.0235(13) 0.0243(14) -0.0058(11) -0.0050(11) -0.0051(10)
C5 0.0413(16) 0.0321(15) 0.0212(14) -0.0069(12) -0.0041(12) -0.0064(12)
C6 0.0399(16) 0.0361(16) 0.0263(15) 0.0007(12) -0.0068(13) -0.0104(13)
C7 0.0412(17) 0.0480(18) 0.0154(14) 0.0015(12) -0.0017(12) -0.0079(14)
C8 0.0408(16) 0.0440(17) 0.0140(13) -0.0068(12) -0.0011(12) -0.0033(13)
C9 0.0280(13) 0.0307(14) 0.0121(12) -0.0067(10) -0.0038(10) 0.0022(11)
C10 0.0250(13) 0.0344(14) 0.0161(13) -0.0119(11) -0.0037(10) 0.0012(11)
C11 0.0405(16) 0.0458(17) 0.0207(14) -0.0162(13) -0.0060(12) -0.0007(13)
C12 0.0438(18) 0.0486(19) 0.0375(18) -0.0280(15) -0.0093(14) -0.0047(14)
C13 0.0404(17) 0.0361(16) 0.0432(19) -0.0187(14) -0.0004(14) -0.0112(13)
C14 0.0476(18) 0.0359(16) 0.0230(15) -0.0107(12) 0.0038(13) -0.0124(13)

loop_
_atom_type_symbol
_atom_type_description
_atom_type_scat_dispersion_real
_atom_type_scat_dispersion_imag
_atom_type_scat_source
C C 0.0033 0.0016 'International Tables Vol C Tables 4.2.6.8 and 6.1.1.4'
H H 0 0 'International Tables Vol C Tables 4.2.6.8 and 6.1.1.4'
N N 0.0061 0.0033 'International Tables Vol C Tables 4.2.6.8 and 6.1.1.4'
O O 0.0106 0.006 'International Tables Vol C Tables 4.2.6.8 and 6.1.1.4'
S S 0.1246 0.1234 'International Tables Vol C Tables 4.2.6.8 and 6.1.1.4'
Mn Mn 0.3368 0.7283 'International Tables Vol C Tables 4.2.6.8 and 6.1.1.4'

loop_
_geom_angle_atom_site_label_1
_geom_angle_atom_site_label_2
_geom_angle_atom_site_label_3
_geom_angle
_geom_angle_site_symmetry_1
_geom_angle_site_symmetry_3
_geom_angle_publ_flag
O1 Mn O2 144.61(9) . 2_665 ?
O1 Mn O3 82.98(9) . 2_565 ?
O2 Mn O3 88.71(10) 2_665 2_565 ?
O1 Mn O4 85.04(10) . 1_655 ?
O2 Mn O4 82.36(9) 2_665 1_655 ?
O3 Mn O4 145.04(8) 2_565 1_655 ?
O1 Mn N1 82.50(9) . . ?
O2 Mn N1 128.78(9) 2_665 . ?
O3 Mn N1 125.57(9) 2_565 . ?
O4 Mn N1 84.91(8) 1_655 . ?
O1 Mn N2 131.94(9) . . ?
O2 Mn N2 80.46(9) 2_665 . ?
O3 Mn N2 82.95(9) 2_565 . ?
O4 Mn N2 128.09(9) 1_655 . ?
N1 Mn N2 69.41(8) . . ?
C2 S C3 99.51(13) . . ?
C1 O1 Mn 127.1(2) . . ?
C1 O2 Mn 139.6(2) . 2_665 ?
C4 O3 Mn 142.09(19) . 2_565 ?
C4 O4 Mn 124.10(19) . 1_455 ?
C5 N1 C9 118.4(2) . . ?
C5 N1 Mn 121.95(18) . . ?
C9 N1 Mn 119.60(19) . . ?
C14 N2 C10 118.3(2) . . ?
C14 N2 Mn 122.28(19) . . ?
C10 N2 Mn 118.85(18) . . ?
O1 C1 O2 126.5(3) . . ?
O1 C1 C2 118.0(2) . . ?
O2 C1 C2 115.5(2) . . ?
C1 C2 S 112.11(19) . . ?
C1 C2 H2A 109.2 . . ?
S C2 H2A 109.2 . . ?
C1 C2 H2B 109.2 . . ?
S C2 H2B 109.2 . . ?
H2A C2 H2B 107.9 . . ?
C4 C3 S 111.23(18) . . ?
C4 C3 H3A 109.4 . . ?
S C3 H3A 109.4 . . ?
C4 C3 H3B 109.4 . . ?
S C3 H3B 109.4 . . ?
H3A C3 H3B 108 . . ?
O3 C4 O4 126.6(3) . . ?
O3 C4 C3 116.2(2) . . ?
O4 C4 C3 117.2(2) . . ?
N1 C5 C6 123.2(3) . . ?
N1 C5 H5 118.4 . . ?
C6 C5 H5 118.4 . . ?
C7 C6 C5 117.9(3) . . ?
C7 C6 H6 121.1 . . ?
C5 C6 H6 121.1 . . ?
C8 C7 C6 119.7(3) . . ?
C8 C7 H7 120.2 . . ?
C6 C7 H7 120.2 . . ?
C7 C8 C9 119.1(3) . . ?
C7 C8 H8 120.4 . . ?
C9 C8 H8 120.4 . . ?
N1 C9 C8 121.7(3) . . ?
N1 C9 C10 115.7(2) . . ?
C8 C9 C10 122.5(2) . . ?
N2 C10 C11 121.7(3) . . ?
N2 C10 C9 115.1(2) . . ?
C11 C10 C9 123.1(3) . . ?
C12 C11 C10 118.7(3) . . ?
C12 C11 H11 120.6 . . ?
C10 C11 H11 120.6 . . ?
C11 C12 C13 119.9(3) . . ?
C11 C12 H12 120.1 . . ?
C13 C12 H12 120.1 . . ?
C12 C13 C14 117.9(3) . . ?
C12 C13 H13 121.1 . . ?
C14 C13 H13 121.1 . . ?
N2 C14 C13 123.3(3) . . ?
N2 C14 H14 118.3 . . ?
C13 C14 H14 118.3 . . ?

loop_
_geom_bond_atom_site_label_1
_geom_bond_atom_site_label_2
_geom_bond_distance
_geom_bond_site_symmetry_2
_geom_bond_publ_flag
Mn O1 2.153(2) . ?
Mn O2 2.160(2) 2_665 ?
Mn O3 2.164(2) 2_565 ?
Mn O4 2.172(2) 1_655 ?
Mn N1 2.304(2) . ?
Mn N2 2.318(2) . ?
S C2 1.802(3) . ?
S C3 1.809(3) . ?
O1 C1 1.246(4) . ?
O2 C1 1.244(4) . ?
O2 Mn 2.160(2) 2_665 ?
O3 C4 1.243(3) . ?
O3 Mn 2.164(2) 2_565 ?
O4 C4 1.250(3) . ?
O4 Mn 2.172(2) 1_455 ?
N1 C5 1.333(4) . ?
N1 C9 1.341(3) . ?
N2 C14 1.334(4) . ?
N2 C10 1.342(4) . ?
C1 C2 1.517(4) . ?
C2 H2A 0.97 . ?
C2 H2B 0.97 . ?
C3 C4 1.520(4) . ?
C3 H3A 0.97 . ?
C3 H3B 0.97 . ?
C5 C6 1.387(4) . ?
C5 H5 0.93 . ?
C6 C7 1.378(5) . ?
C6 H6 0.93 . ?
C7 C8 1.370(5) . ?
C7 H7 0.93 . ?
C8 C9 1.391(4) . ?
C8 H8 0.93 . ?
C9 C10 1.474(4) . ?
C10 C11 1.386(4) . ?
C11 C12 1.374(5) . ?
C11 H11 0.93 . ?
C12 C13 1.376(5) . ?
C12 H12 0.93 . ?
C13 C14 1.375(4) . ?
C13 H13 0.93 . ?
C14 H14 0.93 . ?
